data_4329466
loop_
_publ_author_name
'Oliver Kluge'
'Harald Krautscheid'

_publ_section_title
;
 Trialkylphosphine-Stabilized Copper(I) Gallium(III) Phenylchalcogenolate
 Complexes: Crystal Structures and Generation of Ternary Semiconductors by
 Thermolysis
;
_journal_name_full 'Inorganic Chemistry'
_journal_page_first 6655
_journal_page_last 6666
_journal_paper_doi 10.1021/ic300278v
_journal_volume 51
_journal_year 2012
_chemical_formula_moiety 'C61 H79 Cu6 Ga P4 S8, 0.375(C5)'
_chemical_formula_sum 'C62.88 H79 Cu6 Ga P4 S8'
_chemical_formula_weight 1666.08
_chemical_name_systematic
;
(\m~4~-phenylsulfido)-bis(\m~3~-phenylsulfido)-pentakis(\m~2~-phenylsulfido)
-tetrakis(trimethylphosphine)-methyl-hexa-copper-gallium pentane solvate
;
_space_group_IT_number 14
_symmetry_cell_setting monoclinic
_symmetry_Int_Tables_number 14
_symmetry_space_group_name_Hall '-P 2yn'
_symmetry_space_group_name_H-M 'P 1 21/n 1'
_atom_sites_solution_hydrogens geom
_atom_sites_solution_primary direct
_atom_sites_solution_secondary difmap
_audit_creation_method SHELXL-97
_cell_angle_alpha 90.00
_cell_angle_beta 95.505(2)
_cell_angle_gamma 90.00
_cell_formula_units_Z 4
_cell_length_a 12.4658(4)
_cell_length_b 25.0048(9)
_cell_length_c 23.5111(7)
_cell_measurement_reflns_used 63744
_cell_measurement_temperature 180(2)
_cell_measurement_theta_max 28.37
_cell_measurement_theta_min 1.83
_cell_volume 7294.7(4)
_computing_cell_refinement 'STOE X-AREA'
_computing_data_collection 'STOE X-AREA'
_computing_data_reduction 'STOE X-RED'
_computing_structure_refinement 'SHELXL-97 (Sheldrick, 1997)'
_computing_structure_solution SIR-92
_diffrn_ambient_temperature 180(2)
_diffrn_detector 'image plate (34 cm diameter / schwenk)'
_diffrn_detector_area_resol_mean 6.67
_diffrn_detector_type STOE
_diffrn_measured_fraction_theta_full 0.990
_diffrn_measured_fraction_theta_max 0.990
_diffrn_measurement_details ' 225 frames, detector distance = 110 mm'
_diffrn_measurement_device '2-circle goniometer'
_diffrn_measurement_device_type 'STOE IPDS 2T'
_diffrn_measurement_method 'rotation method'
_diffrn_radiation_collimation '0.5 mm diameter, multiple pinhole'
_diffrn_radiation_monochromator 'plane graphite'
_diffrn_radiation_polarisn_norm 0
_diffrn_radiation_type 'Mo K\a'
_diffrn_radiation_wavelength 0.71073
_diffrn_reflns_av_R_equivalents 0.0295
_diffrn_reflns_av_sigmaI/netI 0.0233
_diffrn_reflns_limit_h_max 15
_diffrn_reflns_limit_h_min -15
_diffrn_reflns_limit_k_max 29
_diffrn_reflns_limit_k_min -31
_diffrn_reflns_limit_l_max 30
_diffrn_reflns_limit_l_min -30
_diffrn_reflns_number 56809
_diffrn_reflns_theta_full 27.00
_diffrn_reflns_theta_max 27.00
_diffrn_reflns_theta_min 1.83
_diffrn_source 'sealed X-ray tube, 12 x 0.4 mm long-fine focus'
_diffrn_source_current 40
_diffrn_source_power 2.00
_diffrn_source_voltage 50
_exptl_absorpt_coefficient_mu 2.432
_exptl_absorpt_correction_T_max 0.7016
_exptl_absorpt_correction_T_min 0.5400
_exptl_absorpt_correction_type integration
_exptl_absorpt_process_details 'STOE X-RED'
_exptl_crystal_colour yellow
_exptl_crystal_density_diffrn 1.517
_exptl_crystal_description block
_exptl_crystal_F_000 3397
_exptl_crystal_size_max 0.38
_exptl_crystal_size_mid 0.26
_exptl_crystal_size_min 0.20
_refine_diff_density_max 0.786
_refine_diff_density_min -0.715
_refine_diff_density_rms 0.065
_refine_ls_extinction_method none
_refine_ls_goodness_of_fit_ref 1.050
_refine_ls_hydrogen_treatment constr
_refine_ls_matrix_type full
_refine_ls_number_parameters 741
_refine_ls_number_reflns 15755
_refine_ls_number_restraints 0
_refine_ls_restrained_S_all 1.050
_refine_ls_R_factor_all 0.0400
_refine_ls_R_factor_gt 0.0309
_refine_ls_shift/su_max 0.002
_refine_ls_shift/su_mean 0.000
_refine_ls_structure_factor_coef Fsqd
_refine_ls_weighting_details 'calc w=1/[\s^2^(Fo^2^)+(0.0438P)^2^+2.6186P] where P=(Fo^2^+2Fc^2^)/3'
_refine_ls_weighting_scheme calc
_refine_ls_wR_factor_gt 0.0768
_refine_ls_wR_factor_ref 0.0800
_reflns_number_gt 13153
_reflns_number_total 15755
_reflns_threshold_expression >2sigma(I)
_cod_data_source_file ic300278v_si_002_14.cif
_cod_data_source_block 14
_cod_original_sg_symbol_H-M 'P 21/n'
_cod_database_code 4329466

loop_
_symmetry_equiv_pos_as_xyz
'x, y, z'
'-x+1/2, y+1/2, -z+1/2'
'-x, -y, -z'
'x-1/2, -y-1/2, z-1/2'

loop_
_atom_site_label
_atom_site_type_symbol
_atom_site_fract_x
_atom_site_fract_y
_atom_site_fract_z
_atom_site_U_iso_or_equiv
_atom_site_adp_type
_atom_site_occupancy
_atom_site_symmetry_multiplicity
_atom_site_calc_flag
_atom_site_refinement_flags
_atom_site_disorder_assembly
_atom_site_disorder_group
Cu1 Cu 0.33489(3) 0.220850(12) 0.939270(13) 0.03661(7) Uani 1 1 d . A .
Cu2 Cu 0.47038(3) 0.355455(12) 0.880366(13) 0.03624(7) Uani 1 1 d . A .
Cu3 Cu 0.49255(3) 0.201043(12) 0.793939(13) 0.03765(8) Uani 1 1 d . A .
Cu4 Cu 0.11050(3) 0.303765(12) 0.747183(13) 0.03525(7) Uani 1 1 d . A .
Cu5 Cu 0.28154(3) 0.336021(11) 0.823745(13) 0.03383(7) Uani 1 1 d . A .
Cu6 Cu 0.29438(3) 0.236874(12) 0.773038(13) 0.03429(7) Uani 1 1 d . A .
Ga1 Ga 0.66524(2) 0.237177(12) 0.941125(13) 0.03937(7) Uani 1 1 d . A .
S1 S 0.51630(5) 0.22302(3) 0.98958(3) 0.03790(13) Uani 1 1 d . . .
S2 S 0.64515(5) 0.32391(3) 0.90726(3) 0.03657(13) Uani 1 1 d . . .
S3 S 0.65804(5) 0.19870(3) 0.85036(3) 0.04031(14) Uani 1 1 d . . .
S4 S 0.32394(5) 0.31237(2) 0.91620(3) 0.03446(13) Uani 1 1 d . . .
S5 S 0.44210(5) 0.29637(2) 0.79487(2) 0.03062(12) Uani 1 1 d . . .
S6 S 0.34516(5) 0.18345(2) 0.84936(2) 0.03276(12) Uani 1 1 d . . .
S7 S 0.18166(5) 0.38607(2) 0.76211(3) 0.03436(13) Uani 1 1 d . . .
S8 S 0.19233(5) 0.24512(2) 0.69184(3) 0.03448(13) Uani 1 1 d . . .
P1 P 0.24148(7) 0.18862(4) 1.00823(3) 0.05023(18) Uani 1 1 d . . .
P2 P 0.48922(6) 0.44285(3) 0.86469(3) 0.03855(15) Uani 1 1 d . . .
P3 P 0.51053(6) 0.16974(3) 0.70604(3) 0.04254(16) Uani 1 1 d . . .
P4 P -0.03499(6) 0.27873(3) 0.78812(3) 0.04294(16) Uani 1 1 d . . .
C1 C 0.8021(3) 0.22376(16) 0.98834(16) 0.0647(9) Uani 1 1 d . . .
H1A H 0.8010 0.2417 1.0244 0.097 Uiso 1 1 calc R A .
H1B H 0.8610 0.2371 0.9690 0.097 Uiso 1 1 calc R . .
H1C H 0.8108 0.1860 0.9947 0.097 Uiso 1 1 calc R . .
C2 C 0.5499(2) 0.15858(11) 1.01829(11) 0.0406(6) Uani 1 1 d . . .
C3 C 0.5316(4) 0.11370(14) 0.98523(16) 0.0806(13) Uani 1 1 d . . .
H3 H 0.5002 0.1170 0.9479 0.097 Uiso 1 1 calc R . .
C4 C 0.5592(5) 0.06376(16) 1.0066(2) 0.112(2) Uani 1 1 d . . .
H4 H 0.5491 0.0339 0.9831 0.134 Uiso 1 1 calc R . .
C5 C 0.6019(4) 0.05766(15) 1.06276(19) 0.0846(13) Uani 1 1 d . . .
H5 H 0.6172 0.0238 1.0777 0.101 Uiso 1 1 calc R . .
C6 C 0.6211(3) 0.10179(15) 1.09575(14) 0.0644(9) Uani 1 1 d . . .
H6 H 0.6508 0.0982 1.1334 0.077 Uiso 1 1 calc R . .
C7 C 0.5967(3) 0.15222(13) 1.07370(13) 0.0543(8) Uani 1 1 d . . .
H7 H 0.6120 0.1822 1.0964 0.065 Uiso 1 1 calc R . .
C8 C 0.6951(2) 0.36445(10) 0.96652(11) 0.0366(5) Uani 1 1 d . . .
C9 C 0.7807(2) 0.39870(11) 0.96037(13) 0.0434(6) Uani 1 1 d . . .
H9 H 0.8150 0.3980 0.9270 0.052 Uiso 1 1 calc R . .
C10 C 0.8152(2) 0.43393(11) 1.00373(14) 0.0486(7) Uani 1 1 d . . .
H10 H 0.8722 0.4571 0.9992 0.058 Uiso 1 1 calc R . .
C11 C 0.7654(3) 0.43488(11) 1.05358(13) 0.0493(7) Uani 1 1 d . . .
H11 H 0.7885 0.4587 1.0826 0.059 Uiso 1 1 calc R . .
C12 C 0.6811(3) 0.40021(12) 1.06033(12) 0.0501(7) Uani 1 1 d . . .
H12 H 0.6481 0.4005 1.0942 0.060 Uiso 1 1 calc R . .
C13 C 0.6454(2) 0.36503(11) 1.01682(12) 0.0433(6) Uani 1 1 d . . .
H13 H 0.5884 0.3420 1.0214 0.052 Uiso 1 1 calc R . .
C14A C 0.6906(3) 0.12895(14) 0.85197(18) 0.0362(8) Uiso 0.770(6) 1 d P A 1
C15A C 0.7929(4) 0.1123(2) 0.8416(2) 0.0667(13) Uiso 0.770(6) 1 d P A 1
H15A H 0.8459 0.1375 0.8363 0.080 Uiso 0.770(6) 1 calc PR A 1
C16A C 0.8166(5) 0.0577(2) 0.8393(2) 0.0781(15) Uiso 0.770(6) 1 d P A 1
H16A H 0.8848 0.0468 0.8312 0.094 Uiso 0.770(6) 1 calc PR A 1
C17A C 0.7422(5) 0.0212(2) 0.8486(2) 0.0692(14) Uiso 0.770(6) 1 d P A 1
H17A H 0.7600 -0.0149 0.8491 0.083 Uiso 0.770(6) 1 calc PR A 1
C18A C 0.6388(5) 0.0368(2) 0.8573(2) 0.0678(14) Uiso 0.770(6) 1 d P A 1
H18A H 0.5864 0.0112 0.8621 0.081 Uiso 0.770(6) 1 calc PR A 1
C19A C 0.6134(5) 0.0906(2) 0.8590(2) 0.0582(15) Uiso 0.770(6) 1 d P A 1
H19A H 0.5437 0.1010 0.8650 0.070 Uiso 0.770(6) 1 calc PR A 1
C14B C 0.7104(15) 0.1336(7) 0.8740(9) 0.062(4) Uiso 0.230(6) 1 d P A 2
C15B C 0.8059(19) 0.1254(9) 0.9091(10) 0.095(7) Uiso 0.230(6) 1 d P A 2
H15B H 0.8444 0.1552 0.9230 0.114 Uiso 0.230(6) 1 calc PR A 2
C16B C 0.847(2) 0.0747(10) 0.9246(12) 0.110(8) Uiso 0.230(6) 1 d P A 2
H16B H 0.9054 0.0685 0.9516 0.132 Uiso 0.230(6) 1 calc PR A 2
C17B C 0.791(2) 0.0360(11) 0.8948(12) 0.115(8) Uiso 0.230(6) 1 d P A 2
H17B H 0.8294 0.0042 0.8956 0.138 Uiso 0.230(6) 1 calc PR A 2
C18B C 0.694(2) 0.0303(9) 0.8641(10) 0.079(5) Uiso 0.230(6) 1 d P A 2
H18B H 0.6617 -0.0018 0.8519 0.095 Uiso 0.230(6) 1 calc PR A 2
C19B C 0.6445(19) 0.0908(9) 0.8522(9) 0.068(6) Uiso 0.230(6) 1 d P A 2
H19B H 0.5773 0.0965 0.8323 0.081 Uiso 0.230(6) 1 calc PR A 2
C20 C 0.2466(2) 0.34962(10) 0.96199(10) 0.0340(5) Uani 1 1 d . . .
C21 C 0.2892(2) 0.39328(10) 0.99254(11) 0.0396(6) Uani 1 1 d . . .
H21 H 0.3602 0.4035 0.9896 0.047 Uiso 1 1 calc R . .
C22 C 0.2261(3) 0.42188(11) 1.02757(12) 0.0483(7) Uani 1 1 d . . .
H22 H 0.2552 0.4513 1.0478 0.058 Uiso 1 1 calc R . .
C23 C 0.1211(3) 0.40718(12) 1.03269(12) 0.0487(7) Uani 1 1 d . . .
H23 H 0.0797 0.4264 1.0565 0.058 Uiso 1 1 calc R . .
C24 C 0.0776(3) 0.36387(12) 1.00244(13) 0.0499(7) Uani 1 1 d . . .
H24 H 0.0066 0.3539 1.0056 0.060 Uiso 1 1 calc R . .
C25 C 0.1399(2) 0.33518(11) 0.96717(12) 0.0445(6) Uani 1 1 d . . .
H25 H 0.1102 0.3060 0.9468 0.053 Uiso 1 1 calc R . .
C26 C 0.4820(2) 0.33247(9) 0.73511(11) 0.0370(5) Uani 1 1 d . A .
C27 C 0.4087(3) 0.34944(11) 0.69104(12) 0.0468(7) Uani 1 1 d . . .
H27 H 0.3360 0.3411 0.6913 0.056 Uiso 1 1 calc R A .
C28 C 0.4437(3) 0.37901(13) 0.64612(14) 0.0626(9) Uani 1 1 d . A .
H28 H 0.3945 0.3903 0.6163 0.075 Uiso 1 1 calc R . .
C29 C 0.5511(4) 0.39145(13) 0.64598(16) 0.0697(11) Uani 1 1 d . . .
H29 H 0.5740 0.4121 0.6166 0.084 Uiso 1 1 calc R A .
C30 C 0.6246(3) 0.37363(15) 0.68878(17) 0.0675(10) Uani 1 1 d . A .
H30 H 0.6973 0.3814 0.6876 0.081 Uiso 1 1 calc R . .
C31 C 0.5915(3) 0.34402(12) 0.73389(14) 0.0503(7) Uani 1 1 d . . .
H31 H 0.6416 0.3320 0.7630 0.060 Uiso 1 1 calc R A .
C32 C 0.2863(2) 0.11860(9) 0.84161(10) 0.0354(5) Uani 1 1 d . A .
C33 C 0.3311(3) 0.07912(11) 0.81029(14) 0.0508(7) Uani 1 1 d . . .
H33 H 0.3940 0.0862 0.7934 0.061 Uiso 1 1 calc R A .
C34 C 0.2838(3) 0.02915(13) 0.80367(17) 0.0662(10) Uani 1 1 d . A .
H34 H 0.3149 0.0033 0.7821 0.079 Uiso 1 1 calc R . .
C35 C 0.1928(3) 0.01751(12) 0.82834(15) 0.0645(10) Uani 1 1 d . . .
H35 H 0.1615 -0.0162 0.8239 0.077 Uiso 1 1 calc R A .
C36 C 0.1472(3) 0.05602(14) 0.86004(15) 0.0638(9) Uani 1 1 d . A .
H36 H 0.0849 0.0483 0.8772 0.077 Uiso 1 1 calc R . .
C37 C 0.1937(3) 0.10657(11) 0.86667(13) 0.0484(7) Uani 1 1 d . . .
H37 H 0.1620 0.1324 0.8881 0.058 Uiso 1 1 calc R A .
C38 C 0.0844(2) 0.42373(9) 0.79612(11) 0.0348(5) Uani 1 1 d . A .
C39 C 0.0948(2) 0.43383(10) 0.85467(11) 0.0384(5) Uani 1 1 d . . .
H39 H 0.1542 0.4208 0.8774 0.046 Uiso 1 1 calc R A .
C40 C 0.0170(2) 0.46315(11) 0.87919(13) 0.0453(6) Uani 1 1 d . A .
H40 H 0.0243 0.4693 0.9184 0.054 Uiso 1 1 calc R . .
C41 C -0.0711(3) 0.48340(11) 0.84619(14) 0.0507(7) Uani 1 1 d . . .
H41 H -0.1232 0.5030 0.8629 0.061 Uiso 1 1 calc R A .
C42 C -0.0809(3) 0.47427(13) 0.78808(14) 0.0548(8) Uani 1 1 d . A .
H42 H -0.1397 0.4881 0.7655 0.066 Uiso 1 1 calc R . .
C43 C -0.0045(2) 0.44486(11) 0.76321(12) 0.0469(6) Uani 1 1 d . . .
H43 H -0.0124 0.4390 0.7240 0.056 Uiso 1 1 calc R A .
C44 C 0.0940(2) 0.19334(9) 0.68210(10) 0.0336(5) Uani 1 1 d . A .
C45 C 0.0877(2) 0.15142(10) 0.72085(12) 0.0418(6) Uani 1 1 d . . .
H45 H 0.1386 0.1486 0.7523 0.050 Uiso 1 1 calc R A .
C46 C 0.0057(3) 0.11404(11) 0.71253(14) 0.0497(7) Uani 1 1 d . A .
H46 H 0.0011 0.0867 0.7390 0.060 Uiso 1 1 calc R . .
C47 C -0.0690(2) 0.11692(11) 0.66553(14) 0.0508(7) Uani 1 1 d . . .
H47 H -0.1243 0.0919 0.6605 0.061 Uiso 1 1 calc R A .
C48 C -0.0613(3) 0.15719(11) 0.62599(13) 0.0494(7) Uani 1 1 d . A .
H48 H -0.1106 0.1589 0.5937 0.059 Uiso 1 1 calc R . .
C49 C 0.0196(2) 0.19497(11) 0.63428(11) 0.0416(6) Uani 1 1 d . . .
H49 H 0.0242 0.2219 0.6074 0.050 Uiso 1 1 calc R A .
C50 C 0.2697(4) 0.2237(2) 1.07535(16) 0.0985(17) Uani 1 1 d . A .
H50A H 0.2485 0.2604 1.0706 0.148 Uiso 1 1 calc R . .
H50B H 0.3455 0.2218 1.0872 0.148 Uiso 1 1 calc R . .
H50C H 0.2302 0.2074 1.1039 0.148 Uiso 1 1 calc R . .
C51 C 0.0948(3) 0.18895(16) 1.00111(16) 0.0657(9) Uani 1 1 d . A .
H51A H 0.0692 0.1767 1.0361 0.098 Uiso 1 1 calc R . .
H51B H 0.0685 0.1657 0.9704 0.098 Uiso 1 1 calc R . .
H51C H 0.0692 0.2246 0.9931 0.098 Uiso 1 1 calc R . .
C52 C 0.2722(4) 0.11966(19) 1.0298(2) 0.0895(14) Uani 1 1 d . A .
H52A H 0.3474 0.1167 1.0428 0.134 Uiso 1 1 calc R . .
H52B H 0.2555 0.0963 0.9978 0.134 Uiso 1 1 calc R . .
H52C H 0.2298 0.1098 1.0602 0.134 Uiso 1 1 calc R . .
C53 C 0.6028(4) 0.45839(13) 0.82431(19) 0.0752(12) Uani 1 1 d . A .
H53A H 0.5879 0.4458 0.7858 0.113 Uiso 1 1 calc R . .
H53B H 0.6664 0.4412 0.8418 0.113 Uiso 1 1 calc R . .
H53C H 0.6138 0.4964 0.8241 0.113 Uiso 1 1 calc R . .
C54 C 0.3793(3) 0.47996(12) 0.82747(17) 0.0674(10) Uani 1 1 d . A .
H54A H 0.3185 0.4795 0.8496 0.101 Uiso 1 1 calc R . .
H54B H 0.3597 0.4638 0.7909 0.101 Uiso 1 1 calc R . .
H54C H 0.4015 0.5162 0.8222 0.101 Uiso 1 1 calc R . .
C55 C 0.5190(3) 0.48349(12) 0.92810(13) 0.0541(8) Uani 1 1 d . A .
H55A H 0.5344 0.5194 0.9171 0.081 Uiso 1 1 calc R . .
H55B H 0.5805 0.4690 0.9507 0.081 Uiso 1 1 calc R . .
H55C H 0.4580 0.4835 0.9501 0.081 Uiso 1 1 calc R . .
C56 C 0.6363(3) 0.13471(16) 0.69891(16) 0.0679(10) Uani 1 1 d . A .
H56A H 0.6396 0.1245 0.6598 0.102 Uiso 1 1 calc R . .
H56B H 0.6399 0.1033 0.7225 0.102 Uiso 1 1 calc R . .
H56C H 0.6958 0.1578 0.7107 0.102 Uiso 1 1 calc R . .
C57 C 0.4133(3) 0.12212(18) 0.67359(16) 0.0744(11) Uani 1 1 d . A .
H57A H 0.3420 0.1367 0.6735 0.112 Uiso 1 1 calc R . .
H57B H 0.4180 0.0894 0.6951 0.112 Uiso 1 1 calc R . .
H57C H 0.4285 0.1151 0.6350 0.112 Uiso 1 1 calc R . .
C58 C 0.5083(5) 0.22029(16) 0.65098(16) 0.0951(17) Uani 1 1 d . A .
H58A H 0.5167 0.2036 0.6149 0.143 Uiso 1 1 calc R . .
H58B H 0.5662 0.2451 0.6600 0.143 Uiso 1 1 calc R . .
H58C H 0.4408 0.2390 0.6488 0.143 Uiso 1 1 calc R . .
C59 C -0.0007(3) 0.22726(14) 0.84180(15) 0.0654(9) Uani 1 1 d . A .
H59A H 0.0585 0.2393 0.8677 0.098 Uiso 1 1 calc R . .
H59B H 0.0193 0.1950 0.8233 0.098 Uiso 1 1 calc R . .
H59C H -0.0619 0.2204 0.8626 0.098 Uiso 1 1 calc R . .
C60 C -0.1471(3) 0.24953(14) 0.74350(14) 0.0552(8) Uani 1 1 d . A .
H60A H -0.2036 0.2404 0.7667 0.083 Uiso 1 1 calc R . .
H60B H -0.1232 0.2179 0.7253 0.083 Uiso 1 1 calc R . .
H60C H -0.1737 0.2749 0.7149 0.083 Uiso 1 1 calc R . .
C61 C -0.1022(3) 0.32781(14) 0.82920(17) 0.0668(10) Uani 1 1 d . A .
H61A H -0.1357 0.3544 0.8039 0.100 Uiso 1 1 calc R . .
H61B H -0.0504 0.3446 0.8563 0.100 Uiso 1 1 calc R . .
H61C H -0.1561 0.3104 0.8491 0.100 Uiso 1 1 calc R . .
C1L C 0.4582(9) 0.5120(5) 0.4937(6) 0.167(4) Uiso 0.75 1 d P . .
C2L C 0.3567(9) 0.4692(4) 0.5039(5) 0.143(3) Uiso 0.75 1 d P . .
C3L C 0.3688(13) 0.4248(6) 0.4926(7) 0.102(4) Uiso 0.38 1 d P . .

loop_
_atom_site_aniso_label
_atom_site_aniso_U_11
_atom_site_aniso_U_22
_atom_site_aniso_U_33
_atom_site_aniso_U_23
_atom_site_aniso_U_13
_atom_site_aniso_U_12
Cu1 0.04220(18) 0.03744(16) 0.03186(15) 0.00100(12) 0.01225(13) -0.00355(13)
Cu2 0.03836(17) 0.03206(15) 0.03836(16) -0.00008(12) 0.00397(13) -0.00384(12)
Cu3 0.04039(18) 0.03776(16) 0.03616(16) -0.00655(12) 0.01068(13) 0.00257(13)
Cu4 0.03604(16) 0.03381(15) 0.03694(15) -0.00522(12) 0.00892(13) -0.00276(12)
Cu5 0.03573(16) 0.03121(14) 0.03534(15) -0.00209(11) 0.00757(12) -0.00004(11)
Cu6 0.03659(16) 0.03411(15) 0.03258(15) -0.00362(11) 0.00543(12) 0.00024(12)
Ga1 0.03226(15) 0.04238(15) 0.04372(16) 0.00244(12) 0.00485(12) -0.00014(11)
S1 0.0374(3) 0.0407(3) 0.0361(3) -0.0002(2) 0.0063(3) -0.0009(2)
S2 0.0351(3) 0.0381(3) 0.0373(3) -0.0027(2) 0.0072(3) -0.0041(2)
S3 0.0367(3) 0.0336(3) 0.0519(4) -0.0036(3) 0.0106(3) 0.0031(2)
S4 0.0403(3) 0.0322(3) 0.0327(3) -0.0011(2) 0.0131(2) 0.0012(2)
S5 0.0327(3) 0.0288(3) 0.0316(3) -0.0030(2) 0.0097(2) -0.0013(2)
S6 0.0390(3) 0.0298(3) 0.0306(3) -0.0015(2) 0.0089(2) -0.0040(2)
S7 0.0380(3) 0.0299(3) 0.0363(3) -0.0013(2) 0.0089(3) -0.0003(2)
S8 0.0380(3) 0.0343(3) 0.0317(3) -0.0028(2) 0.0063(2) -0.0010(2)
P1 0.0482(4) 0.0678(5) 0.0368(4) 0.0067(3) 0.0153(3) -0.0108(4)
P2 0.0467(4) 0.0303(3) 0.0390(3) -0.0028(3) 0.0057(3) -0.0061(3)
P3 0.0491(4) 0.0421(4) 0.0381(3) -0.0114(3) 0.0129(3) -0.0001(3)
P4 0.0435(4) 0.0416(4) 0.0461(4) -0.0098(3) 0.0171(3) -0.0084(3)
C1 0.0356(16) 0.093(3) 0.063(2) 0.0133(18) -0.0073(15) 0.0075(16)
C2 0.0444(15) 0.0424(14) 0.0360(13) 0.0001(10) 0.0083(11) -0.0037(11)
C3 0.135(4) 0.0511(19) 0.0499(19) -0.0052(15) -0.021(2) -0.003(2)
C4 0.194(6) 0.046(2) 0.084(3) -0.004(2) -0.036(4) -0.003(3)
C5 0.121(4) 0.050(2) 0.078(3) 0.0138(18) -0.011(3) 0.001(2)
C6 0.076(2) 0.074(2) 0.0420(16) 0.0093(15) -0.0027(16) 0.0100(18)
C7 0.068(2) 0.0503(16) 0.0425(15) -0.0059(13) -0.0065(14) 0.0053(14)
C8 0.0337(13) 0.0357(12) 0.0404(13) -0.0007(10) 0.0028(11) 0.0002(10)
C9 0.0351(14) 0.0437(14) 0.0519(16) -0.0039(12) 0.0070(12) -0.0032(11)
C10 0.0379(15) 0.0398(14) 0.0667(19) -0.0046(13) -0.0019(14) -0.0043(11)
C11 0.0531(17) 0.0409(14) 0.0508(16) -0.0073(12) -0.0112(14) 0.0001(12)
C12 0.064(2) 0.0488(16) 0.0369(14) -0.0014(12) 0.0038(13) 0.0007(14)
C13 0.0449(15) 0.0441(14) 0.0413(14) -0.0002(11) 0.0064(12) -0.0069(12)
C20 0.0389(13) 0.0358(12) 0.0280(11) 0.0013(9) 0.0073(10) 0.0034(10)
C21 0.0426(15) 0.0399(13) 0.0366(13) -0.0030(10) 0.0057(11) 0.0012(11)
C22 0.0635(19) 0.0414(14) 0.0397(14) -0.0103(11) 0.0031(13) 0.0066(13)
C23 0.0590(19) 0.0532(16) 0.0359(13) -0.0020(12) 0.0145(13) 0.0179(14)
C24 0.0433(16) 0.0580(17) 0.0510(16) -0.0022(13) 0.0183(13) 0.0029(13)
C25 0.0433(15) 0.0455(14) 0.0463(15) -0.0093(12) 0.0126(12) -0.0030(12)
C26 0.0453(15) 0.0301(11) 0.0388(13) -0.0052(10) 0.0196(11) -0.0021(10)
C27 0.0559(18) 0.0443(14) 0.0435(14) 0.0050(12) 0.0217(13) 0.0076(13)
C28 0.088(3) 0.0533(18) 0.0516(18) 0.0145(14) 0.0355(18) 0.0181(17)
C29 0.104(3) 0.0470(17) 0.067(2) 0.0038(15) 0.055(2) -0.0035(18)
C30 0.070(2) 0.069(2) 0.070(2) -0.0075(18) 0.042(2) -0.0184(18)
C31 0.0502(17) 0.0528(16) 0.0516(16) -0.0096(13) 0.0240(14) -0.0122(13)
C32 0.0428(14) 0.0300(11) 0.0325(12) 0.0036(9) -0.0007(10) -0.0006(10)
C33 0.0564(18) 0.0389(14) 0.0580(18) -0.0073(13) 0.0100(15) 0.0020(13)
C34 0.087(3) 0.0371(15) 0.073(2) -0.0124(15) 0.000(2) 0.0007(16)
C35 0.093(3) 0.0358(15) 0.062(2) 0.0054(14) -0.0106(19) -0.0201(16)
C36 0.073(2) 0.0573(19) 0.062(2) 0.0097(16) 0.0084(17) -0.0272(17)
C37 0.0559(18) 0.0426(14) 0.0482(16) 0.0008(12) 0.0140(14) -0.0114(13)
C38 0.0400(14) 0.0272(11) 0.0383(13) -0.0002(9) 0.0081(11) -0.0012(9)
C39 0.0415(14) 0.0344(12) 0.0396(13) -0.0015(10) 0.0056(11) -0.0011(10)
C40 0.0556(17) 0.0396(14) 0.0424(14) -0.0072(11) 0.0135(13) -0.0026(12)
C41 0.0518(18) 0.0415(14) 0.0613(18) -0.0079(13) 0.0187(15) 0.0078(13)
C42 0.0540(18) 0.0545(17) 0.0558(18) 0.0033(14) 0.0052(15) 0.0174(14)
C43 0.0536(17) 0.0472(15) 0.0404(14) 0.0011(12) 0.0064(13) 0.0095(13)
C44 0.0367(13) 0.0315(11) 0.0332(12) -0.0069(9) 0.0057(10) 0.0029(9)
C45 0.0458(15) 0.0367(13) 0.0426(14) -0.0010(11) 0.0023(12) 0.0021(11)
C46 0.0583(18) 0.0331(13) 0.0587(18) 0.0004(12) 0.0100(15) 0.0000(12)
C47 0.0467(16) 0.0358(14) 0.070(2) -0.0162(13) 0.0063(15) -0.0047(12)
C48 0.0507(17) 0.0449(15) 0.0508(16) -0.0141(12) -0.0051(13) 0.0009(12)
C49 0.0500(16) 0.0390(13) 0.0349(13) -0.0051(10) 0.0001(12) 0.0023(11)
C50 0.091(3) 0.163(5) 0.045(2) -0.022(2) 0.027(2) -0.049(3)
C51 0.053(2) 0.082(2) 0.065(2) 0.0094(18) 0.0234(17) -0.0092(17)
C52 0.078(3) 0.101(3) 0.093(3) 0.054(3) 0.028(2) 0.001(2)
C53 0.095(3) 0.0430(17) 0.096(3) -0.0049(17) 0.053(2) -0.0125(18)
C54 0.073(2) 0.0394(15) 0.084(2) 0.0102(16) -0.023(2) -0.0097(15)
C55 0.072(2) 0.0395(14) 0.0499(16) -0.0081(12) 0.0004(15) -0.0001(14)
C56 0.054(2) 0.087(3) 0.065(2) -0.0348(19) 0.0135(17) 0.0066(18)
C57 0.062(2) 0.101(3) 0.061(2) -0.037(2) 0.0088(18) -0.013(2)
C58 0.181(5) 0.059(2) 0.053(2) -0.0001(17) 0.048(3) 0.019(3)
C59 0.085(3) 0.064(2) 0.0495(18) -0.0013(15) 0.0191(18) -0.0091(18)
C60 0.0469(17) 0.0626(19) 0.0581(18) -0.0148(15) 0.0152(15) -0.0114(14)
C61 0.062(2) 0.0576(19) 0.088(3) -0.0269(18) 0.043(2) -0.0158(16)

loop_
_atom_type_symbol
_atom_type_description
_atom_type_scat_dispersion_real
_atom_type_scat_dispersion_imag
_atom_type_scat_source
C C 0.0033 0.0016 'International Tables Vol C Tables 4.2.6.8 and 6.1.1.4'
H H 0.0000 0.0000 'International Tables Vol C Tables 4.2.6.8 and 6.1.1.4'
P P 0.1023 0.0942 'International Tables Vol C Tables 4.2.6.8 and 6.1.1.4'
S S 0.1246 0.1234 'International Tables Vol C Tables 4.2.6.8 and 6.1.1.4'
Cu Cu 0.3201 1.2651 'International Tables Vol C Tables 4.2.6.8 and 6.1.1.4'
Ga Ga 0.2307 1.6083 'International Tables Vol C Tables 4.2.6.8 and 6.1.1.4'

loop_
_exptl_crystal_face_index_h
_exptl_crystal_face_index_k
_exptl_crystal_face_index_l
_exptl_crystal_face_perp_dist
0 -1 -1 0.0890
0 1 0 0.1300
-1 0 1 0.1950
0 0 1 0.1080
0 1 1 0.1580
-2 -3 2 0.2590
2 0 3 0.1220
0 1 -1 0.0690
0 -2 1 0.1770

loop_
_geom_angle_atom_site_label_1
_geom_angle_atom_site_label_2
_geom_angle_atom_site_label_3
_geom_angle
P1 Cu1 S6 126.30(3)
P1 Cu1 S4 119.68(3)
S6 Cu1 S4 100.87(2)
P1 Cu1 S1 100.30(3)
S6 Cu1 S1 108.59(3)
S4 Cu1 S1 96.90(2)
P2 Cu2 S4 127.37(3)
P2 Cu2 S2 105.30(3)
S4 Cu2 S2 118.92(3)
P2 Cu2 S5 117.14(3)
S4 Cu2 S5 87.86(2)
S2 Cu2 S5 94.24(2)
P3 Cu3 S3 110.65(3)
P3 Cu3 S6 126.00(3)
S3 Cu3 S6 111.55(3)
P3 Cu3 S5 113.20(3)
S3 Cu3 S5 103.33(2)
S6 Cu3 S5 87.88(2)
P4 Cu4 S7 120.97(3)
P4 Cu4 S8 119.81(3)
S7 Cu4 S8 119.19(3)
S7 Cu5 S4 147.46(3)
S7 Cu5 S5 118.94(3)
S4 Cu5 S5 92.27(2)
S8 Cu6 S6 146.36(3)
S8 Cu6 S5 119.91(3)
S6 Cu6 S5 92.63(2)
C1 Ga1 S1 113.03(12)
C1 Ga1 S2 114.33(12)
S1 Ga1 S2 104.41(3)
C1 Ga1 S3 113.56(12)
S1 Ga1 S3 115.33(3)
S2 Ga1 S3 94.49(3)
C2 S1 Ga1 98.94(10)
C2 S1 Cu1 109.61(9)
Ga1 S1 Cu1 121.10(3)
C8 S2 Ga1 104.19(9)
C8 S2 Cu2 105.36(9)
Ga1 S2 Cu2 118.33(3)
C14A S3 Ga1 113.16(14)
C14B S3 Ga1 96.2(6)
C14A S3 Cu3 102.81(14)
C14B S3 Cu3 117.7(6)
Ga1 S3 Cu3 117.49(3)
C20 S4 Cu5 110.75(8)
C20 S4 Cu2 117.61(9)
Cu5 S4 Cu2 69.72(2)
C20 S4 Cu1 113.14(8)
Cu5 S4 Cu1 118.56(3)
Cu2 S4 Cu1 119.99(3)
C26 S5 Cu6 114.50(9)
C26 S5 Cu5 108.58(9)
Cu6 S5 Cu5 70.70(2)
C26 S5 Cu3 113.11(8)
Cu6 S5 Cu3 65.629(18)
Cu5 S5 Cu3 128.67(3)
C26 S5 Cu2 107.90(8)
Cu6 S5 Cu2 126.16(3)
Cu5 S5 Cu2 65.321(18)
Cu3 S5 Cu2 124.31(3)
C32 S6 Cu6 111.88(8)
C32 S6 Cu1 113.63(9)
Cu6 S6 Cu1 116.41(3)
C32 S6 Cu3 116.20(9)
Cu6 S6 Cu3 68.47(2)
Cu1 S6 Cu3 122.21(3)
C38 S7 Cu5 111.70(9)
C38 S7 Cu4 106.11(8)
Cu5 S7 Cu4 76.90(2)
C44 S8 Cu6 112.12(8)
C44 S8 Cu4 101.66(8)
Cu6 S8 Cu4 79.46(2)
C50 P1 C51 100.8(2)
C50 P1 C52 101.3(3)
C51 P1 C52 102.22(19)
C50 P1 Cu1 112.73(15)
C51 P1 Cu1 121.35(12)
C52 P1 Cu1 115.59(15)
C54 P2 C55 101.32(17)
C54 P2 C53 103.2(2)
C55 P2 C53 101.59(18)
C54 P2 Cu2 119.69(11)
C55 P2 Cu2 115.44(11)
C53 P2 Cu2 113.23(12)
C58 P3 C57 101.2(2)
C58 P3 C56 103.0(2)
C57 P3 C56 101.07(18)
C58 P3 Cu3 114.84(12)
C57 P3 Cu3 119.69(13)
C56 P3 Cu3 114.63(12)
C61 P4 C60 102.12(17)
C61 P4 C59 101.43(19)
C60 P4 C59 103.41(17)
C61 P4 Cu4 118.51(11)
C60 P4 Cu4 118.50(11)
C59 P4 Cu4 110.58(14)
C3 C2 C7 118.1(3)
C3 C2 S1 120.3(2)
C7 C2 S1 121.5(2)
C2 C3 C4 120.8(3)
C3 C4 C5 120.5(4)
C6 C5 C4 119.1(4)
C5 C6 C7 120.4(3)
C2 C7 C6 120.9(3)
C9 C8 C13 119.6(2)
C9 C8 S2 118.9(2)
C13 C8 S2 121.3(2)
C10 C9 C8 120.3(3)
C11 C10 C9 120.3(3)
C10 C11 C12 119.7(3)
C11 C12 C13 120.3(3)
C8 C13 C12 119.8(3)
C19A C14A C15A 118.5(4)
C19A C14A S3 121.3(4)
C15A C14A S3 120.0(3)
C14A C15A C16A 120.2(5)
C17A C16A C15A 120.5(6)
C16A C17A C18A 120.3(5)
C17A C18A C19A 120.0(6)
C14A C19A C18A 120.5(6)
C15B C14B C19B 122.3(18)
C15B C14B S3 124.9(15)
C19B C14B S3 112.7(15)
C14B C15B C16B 124(2)
C17B C16B C15B 110(2)
C18B C17B C16B 138(3)
C17B C18B C19B 107(2)
C14B C19B C18B 115.9(18)
C21 C20 C25 118.7(2)
C21 C20 S4 121.6(2)
C25 C20 S4 119.7(2)
C20 C21 C22 120.2(3)
C23 C22 C21 120.8(3)
C22 C23 C24 119.7(3)
C23 C24 C25 119.9(3)
C24 C25 C20 120.7(3)
C27 C26 C31 119.9(3)
C27 C26 S5 122.2(2)
C31 C26 S5 117.9(2)
C26 C27 C28 119.9(3)
C29 C28 C27 119.8(4)
C30 C29 C28 120.5(3)
C29 C30 C31 120.6(4)
C30 C31 C26 119.2(3)
C37 C32 C33 118.0(3)
C37 C32 S6 120.5(2)
C33 C32 S6 121.4(2)
C32 C33 C34 121.1(3)
C35 C34 C33 120.7(3)
C34 C35 C36 119.3(3)
C35 C36 C37 120.5(3)
C32 C37 C36 120.4(3)
C39 C38 C43 118.2(2)
C39 C38 S7 122.4(2)
C43 C38 S7 119.3(2)
C40 C39 C38 120.4(3)
C41 C40 C39 120.8(3)
C40 C41 C42 119.1(3)
C43 C42 C41 120.7(3)
C42 C43 C38 120.8(3)
C49 C44 C45 118.4(2)
C49 C44 S8 118.7(2)
C45 C44 S8 122.9(2)
C46 C45 C44 120.1(3)
C47 C46 C45 120.7(3)
C46 C47 C48 119.6(3)
C47 C48 C49 120.1(3)
C48 C49 C44 121.1(3)

loop_
_geom_bond_atom_site_label_1
_geom_bond_atom_site_label_2
_geom_bond_distance
Cu1 P1 2.2353(8)
Cu1 S6 2.3262(6)
Cu1 S4 2.3527(7)
Cu1 S1 2.4501(7)
Cu2 P2 2.2322(7)
Cu2 S4 2.3448(7)
Cu2 S2 2.3461(7)
Cu2 S5 2.4923(6)
Cu3 P3 2.2410(7)
Cu3 S3 2.3438(8)
Cu3 S6 2.3931(7)
Cu3 S5 2.4659(6)
Cu4 P4 2.2232(8)
Cu4 S7 2.2551(7)
Cu4 S8 2.2667(7)
Cu5 S7 2.2069(7)
Cu5 S4 2.2658(7)
Cu5 S5 2.3897(7)
Cu6 S8 2.1999(7)
Cu6 S6 2.2776(7)
Cu6 S5 2.3845(7)
Ga1 C1 1.973(3)
Ga1 S1 2.2969(7)
Ga1 S2 2.3156(7)
Ga1 S3 2.3348(8)
S1 C2 1.781(3)
S2 C8 1.786(3)
S3 C14A 1.790(4)
S3 C14B 1.820(17)
S4 C20 1.776(2)
S5 C26 1.780(3)
S6 C32 1.782(2)
S7 C38 1.784(3)
S8 C44 1.782(3)
P1 C50 1.810(4)
P1 C51 1.821(4)
P1 C52 1.828(4)
P2 C54 1.809(3)
P2 C55 1.813(3)
P2 C53 1.820(4)
P3 C58 1.808(4)
P3 C57 1.814(4)
P3 C56 1.818(3)
P4 C61 1.816(3)
P4 C60 1.818(3)
P4 C59 1.824(4)
C2 C3 1.372(4)
C2 C7 1.385(4)
C3 C4 1.377(5)
C4 C5 1.383(6)
C5 C6 1.357(5)
C6 C7 1.386(5)
C8 C9 1.386(4)
C8 C13 1.387(4)
C9 C10 1.384(4)
C10 C11 1.378(5)
C11 C12 1.384(4)
C12 C13 1.390(4)
C14A C19A 1.380(7)
C14A C15A 1.385(6)
C15A C16A 1.399(7)
C16A C17A 1.334(8)
C17A C18A 1.380(8)
C18A C19A 1.384(8)
C14B C15B 1.40(3)
C14B C19B 1.42(3)
C15B C16B 1.40(3)
C16B C17B 1.35(3)
C17B C18B 1.35(3)
C18B C19B 1.65(3)
C20 C21 1.385(4)
C20 C25 1.394(4)
C21 C22 1.390(4)
C22 C23 1.376(5)
C23 C24 1.378(4)
C24 C25 1.389(4)
C26 C27 1.381(4)
C26 C31 1.399(4)
C27 C28 1.393(4)
C28 C29 1.376(6)
C29 C30 1.369(6)
C30 C31 1.388(5)
C32 C37 1.380(4)
C32 C33 1.381(4)
C33 C34 1.384(4)
C34 C35 1.355(6)
C35 C36 1.374(5)
C36 C37 1.393(4)
C38 C39 1.393(4)
C38 C43 1.394(4)
C39 C40 1.384(4)
C40 C41 1.379(4)
C41 C42 1.379(4)
C42 C43 1.377(4)
C44 C49 1.388(4)
C44 C45 1.396(4)
C45 C46 1.385(4)
C46 C47 1.377(4)
C47 C48 1.380(5)
C48 C49 1.382(4)
